data_7063486
loop_
_publ_author_name
'Bakaev, I. V.'
'Komlyagina, V. I.'
'Ulantikov, A. A.'
'Romashev, N. F.'
'Gushchin, A. L.'

_publ_section_title
;
 Rhodium complexes bearing 2-(pyridin-2-yl)hydrazino acenaphthene-1-one:
 synthesis, structure and electrochemical studies
;
_journal_issue 43
_journal_name_full 'New Journal of Chemistry'
_journal_page_first 18456
_journal_page_last 18464
_journal_paper_doi 10.1039/D4NJ03595J
_journal_volume 48
_journal_year 2024
_chemical_formula_moiety 'C17 H10 Cl3 N3 O Rh, C17 H12 N3 O, C3 H6 O'
_chemical_formula_sum 'C37 H28 Cl3 N6 O3 Rh'
_chemical_formula_weight 813.91
_space_group_crystal_system triclinic
_space_group_IT_number 2
_space_group_name_Hall '-P 1'
_space_group_name_H-M_alt 'P -1'
_atom_sites_solution_hydrogens geom
_atom_sites_solution_primary dual
_atom_sites_solution_secondary difmap
_audit_creation_method SHELXL-2019/3
_audit_update_record
;
2024-09-25 deposited with the CCDC.	2024-10-08 downloaded from the CCDC.
;
_cell_angle_alpha 102.111(4)
_cell_angle_beta 95.984(4)
_cell_angle_gamma 102.789(4)
_cell_formula_units_Z 2
_cell_length_a 8.8222(10)
_cell_length_b 13.4017(15)
_cell_length_c 15.0898(18)
_cell_measurement_reflns_used 2701
_cell_measurement_temperature 150(2)
_cell_measurement_theta_max 26.0002
_cell_measurement_theta_min 2.7963
_cell_volume 1679.7(3)
_computing_cell_refinement 'SAINT (Bruker-AXS, 2016)'
_computing_data_collection 'APEX3 (Bruker-AXS, 2016)'
_computing_data_reduction 'SAINT (Bruker-AXS, 2016)'
_computing_molecular_graphics 'ShelXle (H\"ubschle, 2011)'
_computing_publication_material 'enCIFer (Allen et al., 2004)'
_computing_structure_refinement 'SHELXL-2019/2 (Sheldrick, 2019)'
_computing_structure_solution 'SHELXT 2018/2 (Sheldrick, 2018)'
_diffrn_ambient_temperature 150(2)
_diffrn_detector PIXEL
_diffrn_detector_area_resol_mean 7.41
_diffrn_detector_type 'Bruker PHOTON III area detector'
_diffrn_measured_fraction_theta_full 0.995
_diffrn_measured_fraction_theta_max 0.985
_diffrn_measurement_details
;
Data collection was performed by Danil V. Kochelakov 
in XRD Facility of NIIC SB RAS.
;
_diffrn_measurement_device 'three-circle diffractometer'
_diffrn_measurement_device_type 'Bruker D8 Venture diffractometer'
_diffrn_measurement_method '\w and \f scans'
_diffrn_radiation_monochromator 'Incoatec HELIOS multilayer mirrors'
_diffrn_radiation_type MoK\a
_diffrn_radiation_wavelength 0.71073
_diffrn_reflns_av_R_equivalents 0.0651
_diffrn_reflns_av_unetI/netI 0.0919
_diffrn_reflns_Laue_measured_fraction_full 0.995
_diffrn_reflns_Laue_measured_fraction_max 0.985
_diffrn_reflns_limit_h_max 11
_diffrn_reflns_limit_h_min -11
_diffrn_reflns_limit_k_max 17
_diffrn_reflns_limit_k_min -17
_diffrn_reflns_limit_l_max 18
_diffrn_reflns_limit_l_min -19
_diffrn_reflns_number 19739
_diffrn_reflns_point_group_measured_fraction_full 0.995
_diffrn_reflns_point_group_measured_fraction_max 0.985
_diffrn_reflns_theta_full 25.242
_diffrn_reflns_theta_max 27.564
_diffrn_reflns_theta_min 2.368
_diffrn_source 'Incoatec IuS3.0 microfocus X-ray tube'
_exptl_absorpt_coefficient_mu 0.796
_exptl_absorpt_correction_T_max 0.7456
_exptl_absorpt_correction_T_min 0.6171
_exptl_absorpt_correction_type multi-scan
_exptl_absorpt_process_details
;
 SADABS 2016/2: Krause, L., Herbst-Irmer, R., Sheldrick G.M. & Stalke D.,
 J. Appl. Cryst. 48 (2015) 3-10
wR2(int) was 0.0973 before and 0.0564 after correction.
 The Ratio of minimum to maximum transmission is 0.8277. 
Additional spherical absorption correction applied with mu*r =  0.2000
;
_exptl_crystal_colour 'clear yellowish red'
_exptl_crystal_colour_lustre clear
_exptl_crystal_colour_modifier yellowish
_exptl_crystal_colour_primary red
_exptl_crystal_density_diffrn 1.609
_exptl_crystal_description plate
_exptl_crystal_F_000 824
_exptl_crystal_recrystallization_method 'Re-crystallisation from solvent: acetone/diethyl either'
_exptl_crystal_size_max 0.120
_exptl_crystal_size_mid 0.050
_exptl_crystal_size_min 0.010
_refine_diff_density_max 0.620
_refine_diff_density_min -0.786
_refine_diff_density_rms 0.116
_refine_ls_extinction_method none
_refine_ls_goodness_of_fit_ref 1.006
_refine_ls_hydrogen_treatment constr
_refine_ls_matrix_type full
_refine_ls_number_parameters 453
_refine_ls_number_reflns 7675
_refine_ls_number_restraints 0
_refine_ls_restrained_S_all 1.006
_refine_ls_R_factor_all 0.0829
_refine_ls_R_factor_gt 0.0515
_refine_ls_shift/su_max 0.001
_refine_ls_shift/su_mean 0.000
_refine_ls_structure_factor_coef Fsqd
_refine_ls_weighting_details 'w=1/[\s^2^(Fo^2^)+(0.0453P)^2^] where P=(Fo^2^+2Fc^2^)/3'
_refine_ls_weighting_scheme calc
_refine_ls_wR_factor_gt 0.1020
_refine_ls_wR_factor_ref 0.1177
_reflns_Friedel_coverage 0.000
_reflns_number_gt 5216
_reflns_number_total 7675
_reflns_threshold_expression 'I > 2\s(I)'
_cod_data_source_file d4nj03595j2.cif
_cod_data_source_block IB83
_cod_depositor_comments 'Adding full bibliography for 7063486--7063487.cif.'
_cod_database_code 7063486
_shelx_shelxl_version_number 2019/3
_shelx_space_group_comment
;
The symmetry employed for this shelxl refinement is uniquely defined
by the following loop, which should always be used as a source of
symmetry information in preference to the above space-group names.
They are only intended as comments.
;
_shelx_estimated_absorpt_t_min 0.911
_shelx_estimated_absorpt_t_max 0.992

loop_
_space_group_symop_operation_xyz
'x, y, z'
'-x, -y, -z'

loop_
_atom_site_label
_atom_site_type_symbol
_atom_site_fract_x
_atom_site_fract_y
_atom_site_fract_z
_atom_site_U_iso_or_equiv
_atom_site_adp_type
_atom_site_occupancy
_atom_site_site_symmetry_order
_atom_site_calc_flag
_atom_site_refinement_flags_posn
_atom_site_refinement_flags_adp
_atom_site_refinement_flags_occupancy
_atom_site_disorder_assembly
_atom_site_disorder_group
Rh1 Rh 0.53632(4) 0.73931(2) 0.18949(2) 0.02150(10) Uani 1 1 d . . . . .
Cl1 Cl 0.53670(12) 0.90219(8) 0.16009(7) 0.0306(2) Uani 1 1 d . . . . .
O1 O 0.3581(3) 0.7572(2) 0.27417(17) 0.0227(6) Uani 1 1 d . . . . .
N1 N 0.7450(4) 0.7456(3) 0.1488(2) 0.0238(7) Uani 1 1 d . . . . .
C1 C 0.8654(5) 0.7893(3) 0.2211(3) 0.0240(9) Uani 1 1 d . . . . .
Cl2 Cl 0.53488(11) 0.57548(8) 0.22260(7) 0.0266(2) Uani 1 1 d . . . . .
O2 O 0.1428(3) 0.5965(2) 0.5713(2) 0.0318(7) Uani 1 1 d . . . . .
N2 N 0.8298(4) 0.8228(3) 0.3084(2) 0.0250(7) Uani 1 1 d . . . . .
C2 C 1.0213(5) 0.7997(3) 0.2076(3) 0.0282(9) Uani 1 1 d . . . . .
H2 H 1.104408 0.826837 0.258243 0.034 Uiso 1 1 calc R U . . .
Cl3 Cl 0.37623(12) 0.65576(8) 0.04493(7) 0.0303(2) Uani 1 1 d . . . . .
O3 O 1.1002(5) 0.7784(4) 0.8341(3) 0.0790(14) Uani 1 1 d . . . . .
N3 N 0.6764(4) 0.8074(2) 0.3051(2) 0.0225(7) Uani 1 1 d . . . . .
C3 C 1.0534(5) 0.7700(3) 0.1199(3) 0.0308(10) Uani 1 1 d . . . . .
H3 H 1.159189 0.776896 0.109486 0.037 Uiso 1 1 calc R U . . .
N4 N 0.1768(4) 0.5248(2) 0.2322(2) 0.0244(7) Uani 1 1 d . . . . .
H4A H 0.278387 0.536815 0.251107 0.029 Uiso 1 1 calc R U . . .
C4 C 0.9315(5) 0.7305(3) 0.0475(3) 0.0325(10) Uani 1 1 d . . . . .
H4 H 0.952932 0.712574 -0.013393 0.039 Uiso 1 1 calc R U . . .
N5 N 0.1463(4) 0.5635(3) 0.3853(2) 0.0259(8) Uani 1 1 d . . . . .
H5A H 0.088351 0.570050 0.429263 0.031 Uiso 1 1 calc R U . . .
C5 C 0.7779(5) 0.7167(3) 0.0635(3) 0.0280(9) Uani 1 1 d . . . . .
H5 H 0.694217 0.686414 0.013483 0.034 Uiso 1 1 calc R U . . .
N6 N 0.3055(4) 0.5804(2) 0.4049(2) 0.0244(7) Uani 1 1 d . . . . .
C6 C 0.4332(5) 0.8029(3) 0.3542(3) 0.0209(8) Uani 1 1 d . . . . .
C7 C 0.6031(4) 0.8312(3) 0.3756(3) 0.0199(8) Uani 1 1 d . . . . .
C8 C 0.6521(5) 0.8775(3) 0.4737(3) 0.0231(9) Uani 1 1 d . . . . .
C9 C 0.5085(5) 0.8760(3) 0.5093(3) 0.0217(8) Uani 1 1 d . . . . .
C10 C 0.3735(5) 0.8337(3) 0.4406(3) 0.0234(9) Uani 1 1 d . . . . .
C11 C 0.7917(5) 0.9149(3) 0.5325(3) 0.0267(9) Uani 1 1 d . . . . .
H11 H 0.889052 0.916539 0.510501 0.032 Uiso 1 1 calc R U . . .
C12 C 0.7876(5) 0.9510(3) 0.6270(3) 0.0307(10) Uani 1 1 d . . . . .
H12 H 0.884284 0.977902 0.668071 0.037 Uiso 1 1 calc R U . . .
C13 C 0.6498(5) 0.9489(3) 0.6617(3) 0.0303(10) Uani 1 1 d . . . . .
H13 H 0.652908 0.973964 0.725775 0.036 Uiso 1 1 calc R U . . .
C14 C 0.5027(5) 0.9098(3) 0.6031(3) 0.0255(9) Uani 1 1 d . . . . .
C15 C 0.2267(5) 0.8263(3) 0.4661(3) 0.0264(9) Uani 1 1 d . . . . .
H15 H 0.133835 0.799583 0.421752 0.032 Uiso 1 1 calc R U . . .
C16 C 0.3497(5) 0.9000(3) 0.6262(3) 0.0306(10) Uani 1 1 d . . . . .
H16 H 0.337916 0.921757 0.688702 0.037 Uiso 1 1 calc R U . . .
C17 C 0.2185(5) 0.8601(3) 0.5609(3) 0.0290(10) Uani 1 1 d . . . . .
H17 H 0.117946 0.854593 0.579465 0.035 Uiso 1 1 calc R U . . .
C18 C 0.0804(5) 0.5362(3) 0.2954(3) 0.0223(8) Uani 1 1 d . . . . .
C19 C 0.1238(5) 0.4959(3) 0.1413(3) 0.0297(10) Uani 1 1 d . . . . .
H19 H 0.195788 0.489511 0.099084 0.036 Uiso 1 1 calc R U . . .
C20 C -0.0335(5) 0.4756(3) 0.1097(3) 0.0310(10) Uani 1 1 d . . . . .
H20 H -0.072741 0.451793 0.045881 0.037 Uiso 1 1 calc R U . . .
C21 C -0.1352(5) 0.4906(3) 0.1733(3) 0.0296(10) Uani 1 1 d . . . . .
H21 H -0.244445 0.478990 0.152463 0.035 Uiso 1 1 calc R U . . .
C22 C -0.0793(5) 0.5218(3) 0.2656(3) 0.0295(10) Uani 1 1 d . . . . .
H22 H -0.148647 0.533427 0.308653 0.035 Uiso 1 1 calc R U . . .
C23 C 0.3683(5) 0.6046(3) 0.4904(3) 0.0224(8) Uani 1 1 d . . . . .
C24 C 0.2857(5) 0.6175(3) 0.5739(3) 0.0247(9) Uani 1 1 d . . . . .
C25 C 0.4125(5) 0.6542(3) 0.6536(3) 0.0272(9) Uani 1 1 d . . . . .
C26 C 0.5559(5) 0.6566(3) 0.6203(3) 0.0261(9) Uani 1 1 d . . . . .
C27 C 0.5375(5) 0.6290(3) 0.5233(3) 0.0242(9) Uani 1 1 d . . . . .
C28 C 0.4138(5) 0.6854(3) 0.7469(3) 0.0340(10) Uani 1 1 d . . . . .
H28 H 0.318839 0.686559 0.771061 0.041 Uiso 1 1 calc R U . . .
C29 C 0.5595(5) 0.7154(3) 0.8052(3) 0.0367(11) Uani 1 1 d . . . . .
H29 H 0.561621 0.736703 0.869601 0.044 Uiso 1 1 calc R U . . .
C30 C 0.6995(5) 0.7151(3) 0.7722(3) 0.0369(11) Uani 1 1 d . . . . .
H30 H 0.794766 0.733881 0.814365 0.044 Uiso 1 1 calc R U . . .
C31 C 0.7044(5) 0.6872(3) 0.6763(3) 0.0294(10) Uani 1 1 d . . . . .
C32 C 0.6675(5) 0.6313(3) 0.4802(3) 0.0277(9) Uani 1 1 d . . . . .
H32 H 0.657545 0.614067 0.415195 0.033 Uiso 1 1 calc R U . . .
C33 C 0.8363(5) 0.6862(3) 0.6303(3) 0.0322(10) Uani 1 1 d . . . . .
H33 H 0.938865 0.703795 0.664894 0.039 Uiso 1 1 calc R U . . .
C34 C 0.8169(5) 0.6602(3) 0.5363(3) 0.0314(10) Uani 1 1 d . . . . .
H34 H 0.907810 0.661626 0.507402 0.038 Uiso 1 1 calc R U . . .
C35 C 1.0685(7) 0.9513(5) 0.8644(5) 0.084(2) Uani 1 1 d . . . . .
H35A H 1.147400 1.012556 0.858142 0.125 Uiso 1 1 calc R U . . .
H35B H 1.015410 0.972181 0.916562 0.125 Uiso 1 1 calc R U . . .
H35C H 0.990949 0.924200 0.808123 0.125 Uiso 1 1 calc R U . . .
C36 C 1.1484(6) 0.8664(5) 0.8803(4) 0.0510(14) Uani 1 1 d . . . . .
C37 C 1.2842(7) 0.8959(5) 0.9531(4) 0.080(2) Uani 1 1 d . . . . .
H37A H 1.305829 0.832205 0.968070 0.120 Uiso 1 1 calc R U . . .
H37B H 1.261610 0.940722 1.007835 0.120 Uiso 1 1 calc R U . . .
H37C H 1.376164 0.934619 0.932402 0.120 Uiso 1 1 calc R U . . .

loop_
_atom_site_aniso_label
_atom_site_aniso_U_11
_atom_site_aniso_U_22
_atom_site_aniso_U_33
_atom_site_aniso_U_23
_atom_site_aniso_U_13
_atom_site_aniso_U_12
Rh1 0.01886(17) 0.02473(17) 0.02035(17) 0.00510(12) 0.00016(12) 0.00597(13)
Cl1 0.0350(6) 0.0281(5) 0.0295(5) 0.0097(4) 0.0010(5) 0.0088(5)
O1 0.0211(14) 0.0263(14) 0.0201(14) 0.0041(12) -0.0009(11) 0.0079(12)
N1 0.0203(17) 0.0275(18) 0.0238(17) 0.0087(14) 0.0009(14) 0.0056(15)
C1 0.024(2) 0.022(2) 0.024(2) 0.0042(16) 0.0011(17) 0.0059(17)
Cl2 0.0219(5) 0.0266(5) 0.0339(6) 0.0099(4) 0.0057(4) 0.0082(4)
O2 0.0243(16) 0.0425(18) 0.0321(16) 0.0130(14) 0.0029(13) 0.0122(14)
N2 0.0193(17) 0.0294(18) 0.0254(18) 0.0060(15) 0.0027(14) 0.0052(15)
C2 0.019(2) 0.032(2) 0.032(2) 0.0093(19) -0.0015(18) 0.0044(18)
Cl3 0.0252(5) 0.0366(6) 0.0243(5) 0.0023(4) -0.0030(4) 0.0058(5)
O3 0.061(3) 0.075(3) 0.083(3) -0.004(3) -0.019(2) 0.017(2)
N3 0.0181(17) 0.0251(18) 0.0253(18) 0.0074(14) 0.0027(14) 0.0063(14)
C3 0.024(2) 0.031(2) 0.039(3) 0.008(2) 0.009(2) 0.0099(19)
N4 0.0147(16) 0.0277(18) 0.0291(19) 0.0056(15) -0.0010(14) 0.0047(14)
C4 0.034(3) 0.037(2) 0.031(2) 0.010(2) 0.010(2) 0.014(2)
N5 0.0206(18) 0.0313(19) 0.0255(18) 0.0057(15) 0.0024(15) 0.0073(15)
C5 0.030(2) 0.034(2) 0.019(2) 0.0036(17) 0.0028(18) 0.0080(19)
N6 0.0196(17) 0.0236(17) 0.0308(19) 0.0095(15) -0.0005(15) 0.0061(14)
C6 0.025(2) 0.0171(19) 0.022(2) 0.0062(15) 0.0007(17) 0.0073(17)
C7 0.0186(19) 0.023(2) 0.0204(19) 0.0071(16) 0.0023(16) 0.0073(16)
C8 0.029(2) 0.0182(19) 0.023(2) 0.0081(16) 0.0009(17) 0.0066(17)
C9 0.026(2) 0.0200(19) 0.022(2) 0.0101(16) 0.0014(17) 0.0076(17)
C10 0.029(2) 0.0190(19) 0.024(2) 0.0067(16) 0.0033(17) 0.0088(17)
C11 0.026(2) 0.024(2) 0.031(2) 0.0081(17) 0.0006(18) 0.0076(18)
C12 0.034(2) 0.026(2) 0.028(2) 0.0067(18) -0.0071(19) 0.0054(19)
C13 0.042(3) 0.026(2) 0.022(2) 0.0048(17) -0.0010(19) 0.011(2)
C14 0.039(2) 0.0161(19) 0.022(2) 0.0051(16) 0.0017(18) 0.0087(18)
C15 0.025(2) 0.024(2) 0.033(2) 0.0084(18) 0.0068(18) 0.0083(18)
C16 0.044(3) 0.029(2) 0.022(2) 0.0064(18) 0.008(2) 0.015(2)
C17 0.031(2) 0.027(2) 0.034(2) 0.0120(19) 0.013(2) 0.0117(19)
C18 0.026(2) 0.0188(19) 0.025(2) 0.0085(16) 0.0003(17) 0.0087(17)
C19 0.025(2) 0.033(2) 0.029(2) 0.0062(19) 0.0046(19) 0.0036(19)
C20 0.030(2) 0.035(2) 0.028(2) 0.0085(19) 0.0042(19) 0.006(2)
C21 0.023(2) 0.032(2) 0.033(2) 0.0077(19) -0.0011(18) 0.0073(19)
C22 0.026(2) 0.034(2) 0.030(2) 0.0091(19) 0.0033(19) 0.0094(19)
C23 0.023(2) 0.0189(19) 0.026(2) 0.0059(16) -0.0009(17) 0.0069(17)
C24 0.025(2) 0.023(2) 0.028(2) 0.0100(17) -0.0007(18) 0.0073(18)
C25 0.027(2) 0.024(2) 0.030(2) 0.0078(18) -0.0011(18) 0.0062(18)
C26 0.026(2) 0.0166(19) 0.034(2) 0.0081(17) -0.0014(18) 0.0018(17)
C27 0.022(2) 0.020(2) 0.030(2) 0.0081(17) -0.0038(18) 0.0071(17)
C28 0.029(2) 0.036(3) 0.035(3) 0.011(2) 0.001(2) 0.006(2)
C29 0.042(3) 0.039(3) 0.024(2) 0.008(2) -0.006(2) 0.004(2)
C30 0.033(3) 0.034(2) 0.038(3) 0.011(2) -0.010(2) 0.004(2)
C31 0.026(2) 0.021(2) 0.039(3) 0.0101(18) -0.0032(19) 0.0039(18)
C32 0.024(2) 0.026(2) 0.035(2) 0.0094(18) 0.0018(19) 0.0101(18)
C33 0.018(2) 0.028(2) 0.049(3) 0.012(2) -0.006(2) 0.0061(18)
C34 0.023(2) 0.026(2) 0.045(3) 0.009(2) 0.002(2) 0.0073(18)
C35 0.059(4) 0.073(5) 0.117(6) 0.040(4) -0.013(4) 0.008(4)
C36 0.044(3) 0.058(4) 0.050(3) 0.022(3) 0.003(3) 0.003(3)
C37 0.073(4) 0.083(5) 0.070(4) 0.050(4) -0.031(3) -0.021(4)

loop_
_atom_type_symbol
_atom_type_description
_atom_type_scat_dispersion_real
_atom_type_scat_dispersion_imag
_atom_type_scat_source
C C 0.0033 0.0016 'International Tables Vol C Tables 4.2.6.8 and 6.1.1.4'
H H 0.0000 0.0000 'International Tables Vol C Tables 4.2.6.8 and 6.1.1.4'
N N 0.0061 0.0033 'International Tables Vol C Tables 4.2.6.8 and 6.1.1.4'
O O 0.0106 0.0060 'International Tables Vol C Tables 4.2.6.8 and 6.1.1.4'
Cl Cl 0.1484 0.1585 'International Tables Vol C Tables 4.2.6.8 and 6.1.1.4'
Rh Rh -1.1178 0.9187 'International Tables Vol C Tables 4.2.6.8 and 6.1.1.4'

loop_
_geom_angle_atom_site_label_1
_geom_angle_atom_site_label_2
_geom_angle_atom_site_label_3
_geom_angle
_geom_angle_site_symmetry_1
_geom_angle_site_symmetry_3
_geom_angle_publ_flag
N3 Rh1 N1 79.35(13) . . ?
N3 Rh1 O1 82.51(11) . . ?
N1 Rh1 O1 161.85(12) . . ?
N3 Rh1 Cl1 90.42(10) . . ?
N1 Rh1 Cl1 90.64(10) . . ?
O1 Rh1 Cl1 89.15(8) . . ?
N3 Rh1 Cl2 88.73(10) . . ?
N1 Rh1 Cl2 90.12(10) . . ?
O1 Rh1 Cl2 89.81(8) . . ?
Cl1 Rh1 Cl2 178.73(4) . . ?
N3 Rh1 Cl3 177.23(9) . . ?
N1 Rh1 Cl3 97.89(10) . . ?
O1 Rh1 Cl3 100.26(7) . . ?
Cl1 Rh1 Cl3 89.67(4) . . ?
Cl2 Rh1 Cl3 91.23(4) . . ?
C6 O1 Rh1 105.1(2) . . ?
C5 N1 C1 119.7(3) . . ?
C5 N1 Rh1 129.0(3) . . ?
C1 N1 Rh1 111.3(2) . . ?
N1 C1 N2 119.1(3) . . ?
N1 C1 C2 120.5(4) . . ?
N2 C1 C2 120.4(4) . . ?
N3 N2 C1 110.2(3) . . ?
C3 C2 C1 119.2(4) . . ?
C3 C2 H2 120.4 . . ?
C1 C2 H2 120.4 . . ?
N2 N3 C7 125.9(3) . . ?
N2 N3 Rh1 120.0(2) . . ?
C7 N3 Rh1 114.1(3) . . ?
C4 C3 C2 119.6(4) . . ?
C4 C3 H3 120.2 . . ?
C2 C3 H3 120.2 . . ?
C19 N4 C18 122.6(3) . . ?
C19 N4 H4A 118.7 . . ?
C18 N4 H4A 118.7 . . ?
C3 C4 C5 119.9(4) . . ?
C3 C4 H4 120.0 . . ?
C5 C4 H4 120.0 . . ?
C18 N5 N6 117.4(3) . . ?
C18 N5 H5A 121.3 . . ?
N6 N5 H5A 121.3 . . ?
N1 C5 C4 121.0(4) . . ?
N1 C5 H5 119.5 . . ?
C4 C5 H5 119.5 . . ?
C23 N6 N5 117.6(3) . . ?
O1 C6 C7 123.3(3) . . ?
O1 C6 C10 129.7(4) . . ?
C7 C6 C10 107.0(3) . . ?
N3 C7 C6 115.0(3) . . ?
N3 C7 C8 135.2(4) . . ?
C6 C7 C8 109.8(3) . . ?
C11 C8 C9 119.3(4) . . ?
C11 C8 C7 136.3(4) . . ?
C9 C8 C7 104.4(3) . . ?
C14 C9 C10 124.0(4) . . ?
C14 C9 C8 123.0(4) . . ?
C10 C9 C8 113.0(3) . . ?
C15 C10 C9 118.8(4) . . ?
C15 C10 C6 135.4(4) . . ?
C9 C10 C6 105.7(3) . . ?
C8 C11 C12 118.3(4) . . ?
C8 C11 H11 120.9 . . ?
C12 C11 H11 120.8 . . ?
C13 C12 C11 122.7(4) . . ?
C13 C12 H12 118.6 . . ?
C11 C12 H12 118.6 . . ?
C12 C13 C14 120.7(4) . . ?
C12 C13 H13 119.7 . . ?
C14 C13 H13 119.7 . . ?
C9 C14 C16 115.2(4) . . ?
C9 C14 C13 116.1(4) . . ?
C16 C14 C13 128.7(4) . . ?
C10 C15 C17 117.9(4) . . ?
C10 C15 H15 121.0 . . ?
C17 C15 H15 121.0 . . ?
C17 C16 C14 121.5(4) . . ?
C17 C16 H16 119.2 . . ?
C14 C16 H16 119.2 . . ?
C16 C17 C15 122.5(4) . . ?
C16 C17 H17 118.8 . . ?
C15 C17 H17 118.8 . . ?
N4 C18 N5 117.6(4) . . ?
N4 C18 C22 118.8(4) . . ?
N5 C18 C22 123.6(4) . . ?
N4 C19 C20 120.1(4) . . ?
N4 C19 H19 120.0 . . ?
C20 C19 H19 120.0 . . ?
C19 C20 C21 118.5(4) . . ?
C19 C20 H20 120.7 . . ?
C21 C20 H20 120.7 . . ?
C22 C21 C20 120.8(4) . . ?
C22 C21 H21 119.6 . . ?
C20 C21 H21 119.6 . . ?
C21 C22 C18 119.1(4) . . ?
C21 C22 H22 120.5 . . ?
C18 C22 H22 120.5 . . ?
N6 C23 C27 124.6(4) . . ?
N6 C23 C24 127.7(4) . . ?
C27 C23 C24 107.6(3) . . ?
O2 C24 C25 129.8(4) . . ?
O2 C24 C23 124.8(4) . . ?
C25 C24 C23 105.3(3) . . ?
C28 C25 C26 119.2(4) . . ?
C28 C25 C24 133.2(4) . . ?
C26 C25 C24 107.6(4) . . ?
C25 C26 C31 124.3(4) . . ?
C25 C26 C27 113.0(4) . . ?
C31 C26 C27 122.6(4) . . ?
C32 C27 C26 120.0(4) . . ?
C32 C27 C23 133.7(4) . . ?
C26 C27 C23 106.3(3) . . ?
C25 C28 C29 118.2(4) . . ?
C25 C28 H28 120.9 . . ?
C29 C28 H28 120.9 . . ?
C30 C29 C28 122.2(4) . . ?
C30 C29 H29 118.9 . . ?
C28 C29 H29 118.9 . . ?
C29 C30 C31 121.5(4) . . ?
C29 C30 H30 119.2 . . ?
C31 C30 H30 119.2 . . ?
C26 C31 C33 116.3(4) . . ?
C26 C31 C30 114.5(4) . . ?
C33 C31 C30 129.2(4) . . ?
C27 C32 C34 117.7(4) . . ?
C27 C32 H32 121.2 . . ?
C34 C32 H32 121.2 . . ?
C34 C33 C31 120.5(4) . . ?
C34 C33 H33 119.7 . . ?
C31 C33 H33 119.7 . . ?
C33 C34 C32 122.9(4) . . ?
C33 C34 H34 118.5 . . ?
C32 C34 H34 118.5 . . ?
C36 C35 H35A 109.5 . . ?
C36 C35 H35B 109.5 . . ?
H35A C35 H35B 109.5 . . ?
C36 C35 H35C 109.5 . . ?
H35A C35 H35C 109.5 . . ?
H35B C35 H35C 109.5 . . ?
O3 C36 C37 122.0(6) . . ?
O3 C36 C35 120.2(6) . . ?
C37 C36 C35 117.8(6) . . ?
C36 C37 H37A 109.5 . . ?
C36 C37 H37B 109.5 . . ?
H37A C37 H37B 109.5 . . ?
C36 C37 H37C 109.5 . . ?
H37A C37 H37C 109.5 . . ?
H37B C37 H37C 109.5 . . ?

loop_
_geom_bond_atom_site_label_1
_geom_bond_atom_site_label_2
_geom_bond_distance
_geom_bond_site_symmetry_2
_geom_bond_publ_flag
Rh1 N3 1.946(3) . ?
Rh1 N1 1.990(3) . ?
Rh1 O1 2.149(2) . ?
Rh1 Cl1 2.3163(11) . ?
Rh1 Cl2 2.3495(11) . ?
Rh1 Cl3 2.3747(10) . ?
O1 C6 1.271(4) . ?
N1 C5 1.345(5) . ?
N1 C1 1.370(5) . ?
C1 N2 1.392(5) . ?
C1 C2 1.392(5) . ?
O2 C24 1.224(5) . ?
N2 N3 1.316(4) . ?
C2 C3 1.377(6) . ?
C2 H2 0.9500 . ?
O3 C36 1.195(6) . ?
N3 C7 1.321(5) . ?
C3 C4 1.375(6) . ?
C3 H3 0.9500 . ?
N4 C19 1.346(5) . ?
N4 C18 1.350(5) . ?
N4 H4A 0.8800 . ?
C4 C5 1.379(6) . ?
C4 H4 0.9500 . ?
N5 C18 1.359(5) . ?
N5 N6 1.363(4) . ?
N5 H5A 0.8800 . ?
C5 H5 0.9500 . ?
N6 C23 1.293(5) . ?
C6 C7 1.446(5) . ?
C6 C10 1.470(5) . ?
C7 C8 1.458(5) . ?
C8 C11 1.367(5) . ?
C8 C9 1.425(5) . ?
C9 C14 1.403(5) . ?
C9 C10 1.419(5) . ?
C10 C15 1.378(5) . ?
C11 C12 1.413(6) . ?
C11 H11 0.9500 . ?
C12 C13 1.370(6) . ?
C12 H12 0.9500 . ?
C13 C14 1.416(6) . ?
C13 H13 0.9500 . ?
C14 C16 1.415(6) . ?
C15 C17 1.421(5) . ?
C15 H15 0.9500 . ?
C16 C17 1.366(6) . ?
C16 H16 0.9500 . ?
C17 H17 0.9500 . ?
C18 C22 1.391(6) . ?
C19 C20 1.367(6) . ?
C19 H19 0.9500 . ?
C20 C21 1.394(5) . ?
C20 H20 0.9500 . ?
C21 C22 1.371(6) . ?
C21 H21 0.9500 . ?
C22 H22 0.9500 . ?
C23 C27 1.463(5) . ?
C23 C24 1.519(5) . ?
C24 C25 1.472(6) . ?
C25 C28 1.380(6) . ?
C25 C26 1.406(6) . ?
C26 C31 1.409(6) . ?
C26 C27 1.415(5) . ?
C27 C32 1.374(5) . ?
C28 C29 1.405(6) . ?
C28 H28 0.9500 . ?
C29 C30 1.380(6) . ?
C29 H29 0.9500 . ?
C30 C31 1.424(6) . ?
C30 H30 0.9500 . ?
C31 C33 1.417(6) . ?
C32 C34 1.417(6) . ?
C32 H32 0.9500 . ?
C33 C34 1.371(6) . ?
C33 H33 0.9500 . ?
C34 H34 0.9500 . ?
C35 C36 1.510(8) . ?
C35 H35A 0.9800 . ?
C35 H35B 0.9800 . ?
C35 H35C 0.9800 . ?
C36 C37 1.461(7) . ?
C37 H37A 0.9800 . ?
C37 H37B 0.9800 . ?
C37 H37C 0.9800 . ?

loop_
_geom_torsion_atom_site_label_1
_geom_torsion_atom_site_label_2
_geom_torsion_atom_site_label_3
_geom_torsion_atom_site_label_4
_geom_torsion
_geom_torsion_site_symmetry_1
_geom_torsion_site_symmetry_2
_geom_torsion_site_symmetry_3
_geom_torsion_site_symmetry_4
_geom_torsion_publ_flag
C5 N1 C1 N2 177.4(4) . . . . ?
Rh1 N1 C1 N2 -0.6(4) . . . . ?
C5 N1 C1 C2 -2.9(6) . . . . ?
Rh1 N1 C1 C2 179.1(3) . . . . ?
N1 C1 N2 N3 -1.5(5) . . . . ?
C2 C1 N2 N3 178.8(4) . . . . ?
N1 C1 C2 C3 3.1(6) . . . . ?
N2 C1 C2 C3 -177.3(4) . . . . ?
C1 N2 N3 C7 -179.4(4) . . . . ?
C1 N2 N3 Rh1 3.0(4) . . . . ?
C1 C2 C3 C4 -0.3(6) . . . . ?
C2 C3 C4 C5 -2.6(7) . . . . ?
C1 N1 C5 C4 0.0(6) . . . . ?
Rh1 N1 C5 C4 177.6(3) . . . . ?
C3 C4 C5 N1 2.8(7) . . . . ?
C18 N5 N6 C23 -178.8(3) . . . . ?
Rh1 O1 C6 C7 -1.0(4) . . . . ?
Rh1 O1 C6 C10 -178.8(3) . . . . ?
N2 N3 C7 C6 -177.9(3) . . . . ?
Rh1 N3 C7 C6 -0.2(4) . . . . ?
N2 N3 C7 C8 -0.4(7) . . . . ?
Rh1 N3 C7 C8 177.3(4) . . . . ?
O1 C6 C7 N3 0.9(6) . . . . ?
C10 C6 C7 N3 179.1(3) . . . . ?
O1 C6 C7 C8 -177.2(3) . . . . ?
C10 C6 C7 C8 1.0(4) . . . . ?
N3 C7 C8 C11 0.0(8) . . . . ?
C6 C7 C8 C11 177.6(4) . . . . ?
N3 C7 C8 C9 -177.7(4) . . . . ?
C6 C7 C8 C9 -0.1(4) . . . . ?
C11 C8 C9 C14 -1.0(6) . . . . ?
C7 C8 C9 C14 177.2(3) . . . . ?
C11 C8 C9 C10 -179.1(4) . . . . ?
C7 C8 C9 C10 -0.9(4) . . . . ?
C14 C9 C10 C15 1.0(6) . . . . ?
C8 C9 C10 C15 179.1(4) . . . . ?
C14 C9 C10 C6 -176.5(3) . . . . ?
C8 C9 C10 C6 1.5(4) . . . . ?
O1 C6 C10 C15 -0.4(8) . . . . ?
C7 C6 C10 C15 -178.4(4) . . . . ?
O1 C6 C10 C9 176.6(4) . . . . ?
C7 C6 C10 C9 -1.5(4) . . . . ?
C9 C8 C11 C12 -0.2(6) . . . . ?
C7 C8 C11 C12 -177.6(4) . . . . ?
C8 C11 C12 C13 0.7(6) . . . . ?
C11 C12 C13 C14 -0.2(6) . . . . ?
C10 C9 C14 C16 -0.5(6) . . . . ?
C8 C9 C14 C16 -178.4(4) . . . . ?
C10 C9 C14 C13 179.4(4) . . . . ?
C8 C9 C14 C13 1.6(6) . . . . ?
C12 C13 C14 C9 -1.0(6) . . . . ?
C12 C13 C14 C16 179.0(4) . . . . ?
C9 C10 C15 C17 -1.1(6) . . . . ?
C6 C10 C15 C17 175.5(4) . . . . ?
C9 C14 C16 C17 0.1(6) . . . . ?
C13 C14 C16 C17 -179.8(4) . . . . ?
C14 C16 C17 C15 -0.3(6) . . . . ?
C10 C15 C17 C16 0.8(6) . . . . ?
C19 N4 C18 N5 178.6(4) . . . . ?
C19 N4 C18 C22 -2.8(6) . . . . ?
N6 N5 C18 N4 1.9(5) . . . . ?
N6 N5 C18 C22 -176.6(4) . . . . ?
C18 N4 C19 C20 -0.7(6) . . . . ?
N4 C19 C20 C21 3.1(6) . . . . ?
C19 C20 C21 C22 -2.0(6) . . . . ?
C20 C21 C22 C18 -1.4(6) . . . . ?
N4 C18 C22 C21 3.8(6) . . . . ?
N5 C18 C22 C21 -177.7(4) . . . . ?
N5 N6 C23 C27 -177.7(3) . . . . ?
N5 N6 C23 C24 -0.3(6) . . . . ?
N6 C23 C24 O2 7.4(7) . . . . ?
C27 C23 C24 O2 -174.9(4) . . . . ?
N6 C23 C24 C25 -175.1(4) . . . . ?
C27 C23 C24 C25 2.6(4) . . . . ?
O2 C24 C25 C28 -7.0(8) . . . . ?
C23 C24 C25 C28 175.7(4) . . . . ?
O2 C24 C25 C26 174.1(4) . . . . ?
C23 C24 C25 C26 -3.3(4) . . . . ?
C28 C25 C26 C31 1.3(6) . . . . ?
C24 C25 C26 C31 -179.6(4) . . . . ?
C28 C25 C26 C27 -176.3(4) . . . . ?
C24 C25 C26 C27 2.8(5) . . . . ?
C25 C26 C27 C32 177.7(4) . . . . ?
C31 C26 C27 C32 0.0(6) . . . . ?
C25 C26 C27 C23 -1.1(5) . . . . ?
C31 C26 C27 C23 -178.8(4) . . . . ?
N6 C23 C27 C32 -1.7(7) . . . . ?
C24 C23 C27 C32 -179.6(4) . . . . ?
N6 C23 C27 C26 176.8(4) . . . . ?
C24 C23 C27 C26 -1.0(4) . . . . ?
C26 C25 C28 C29 -1.9(6) . . . . ?
C24 C25 C28 C29 179.3(4) . . . . ?
C25 C28 C29 C30 0.3(7) . . . . ?
C28 C29 C30 C31 2.0(7) . . . . ?
C25 C26 C31 C33 -179.0(4) . . . . ?
C27 C26 C31 C33 -1.6(6) . . . . ?
C25 C26 C31 C30 0.8(6) . . . . ?
C27 C26 C31 C30 178.2(4) . . . . ?
C29 C30 C31 C26 -2.4(6) . . . . ?
C29 C30 C31 C33 177.4(4) . . . . ?
C26 C27 C32 C34 1.0(6) . . . . ?
C23 C27 C32 C34 179.4(4) . . . . ?
C26 C31 C33 C34 2.2(6) . . . . ?
C30 C31 C33 C34 -177.6(4) . . . . ?
C31 C33 C34 C32 -1.2(6) . . . . ?
C27 C32 C34 C33 -0.4(6) . . . . ?
